data_9000851
loop_
_publ_author_name
'Horiuchi, H.'
'Hirano, M.'
'Ito, E.'
'Matsui, Y.'

_publ_section_title
;
 MgSiO3 (ilmenite-type): Single crystal X-ray diffraction study
;
_journal_name_full 'American Mineralogist'
_journal_page_first 788
_journal_page_last 793
_journal_volume 67
_journal_year 1982
_chemical_formula_sum 'Mg O3 Si'
_chemical_name_mineral Akimotoite
_space_group_IT_number 148
_symmetry_space_group_name_Hall '-R 3'
_symmetry_space_group_name_H-M 'R -3 :H'
_cell_angle_alpha 90
_cell_angle_beta 90
_cell_angle_gamma 120
_cell_length_a 4.7284
_cell_length_b 4.7284
_cell_length_c 13.5591
_cell_formula_units_Z 6
_cell_volume 262.537
_database_code_amcsd 0000870
_exptl_crystal_density_diffrn 3.810
_cod_original_sg_symbol_H-M 'R -3'
_cod_original_formula_sum 'Si Mg O3'
_cod_database_code 9000851

loop_
_space_group_symop_operation_xyz
x,y,z
2/3+x,1/3+y,1/3+z
1/3+x,2/3+y,2/3+z
y,-x+y,-z
2/3+y,1/3-x+y,1/3-z
1/3+y,2/3-x+y,2/3-z
-x+y,-x,z
2/3-x+y,1/3-x,1/3+z
1/3-x+y,2/3-x,2/3+z
-x,-y,-z
2/3-x,1/3-y,1/3-z
1/3-x,2/3-y,2/3-z
-y,x-y,z
2/3-y,1/3+x-y,1/3+z
1/3-y,2/3+x-y,2/3+z
x-y,x,-z
2/3+x-y,1/3+x,1/3-z
1/3+x-y,2/3+x,2/3-z

loop_
_atom_site_aniso_label
_atom_site_aniso_U_11
_atom_site_aniso_U_22
_atom_site_aniso_U_33
_atom_site_aniso_U_12
_atom_site_aniso_U_13
_atom_site_aniso_U_23
Si 0.00535 0.00535 0.00531 0.00268 0.00000 0.00000
Mg 0.00849 0.00849 0.00550 0.00425 0.00000 0.00000
O 0.00578 0.00510 0.00745 0.00289 -0.00028 0.00028

loop_
_atom_site_label
_atom_site_fract_x
_atom_site_fract_y
_atom_site_fract_z
Si 0.00000 0.00000 0.15768
Mg 0.00000 0.00000 0.35970
O 0.32140 0.03610 0.24077

loop_
_cod_related_entry_id
_cod_related_entry_database
_cod_related_entry_code
1 AMCSD 0000870
